data_4514103
loop_
_publ_author_name
'Sarbajna, Abir'
'Dutta, Indranil'
'Daw, Prosenjit'
'Dinda, Shrabani'
'Rahaman, S. M. Wahidur'
'Sarkar, Abheek'
'Bera, Jitendra K.'

_publ_section_title
;
 Catalytic Conversion of Alcohols to Carboxylic Acid Salts and Hydrogen
 with Alkaline Water
;
_journal_issue 4
_journal_name_full 'ACS Catalysis'
_journal_page_first 2786
_journal_paper_doi 10.1021/acscatal.6b03259
_journal_volume 7
_journal_year 2017
_chemical_formula_sum 'C50 H40 Cl N3 O P2 Ru'
_chemical_formula_weight 897.31
_space_group_crystal_system orthorhombic
_space_group_IT_number 62
_space_group_name_Hall '-P 2ac 2n'
_space_group_name_H-M_alt 'P n m a'
_symmetry_space_group_name_Hall '-P 2ac 2n'
_symmetry_space_group_name_H-M 'P n m a'
_atom_sites_solution_hydrogens mixed
_audit_creation_method SHELXL-2014/7
_cell_angle_alpha 90
_cell_angle_beta 90
_cell_angle_gamma 90
_cell_formula_units_Z 4
_cell_length_a 18.5484(9)
_cell_length_b 15.0463(7)
_cell_length_c 16.1704(8)
_cell_measurement_reflns_used 9880
_cell_measurement_temperature 100(2)
_cell_measurement_theta_max 28.32
_cell_measurement_theta_min 2.20
_cell_volume 4512.9(4)
_computing_cell_refinement 'Bruker SAINT'
_computing_data_collection 'Bruker APEX2'
_computing_data_reduction 'Bruker SAINT'
_computing_molecular_graphics DIAMOND
_computing_publication_material ciftab
_computing_structure_refinement 'SHELXL-2014/7 (Sheldrick, 2014)'
_computing_structure_solution 'SHELXL-2014/7 (Sheldrick, 2014)'
_diffrn_ambient_temperature 100(2)
_diffrn_measured_fraction_theta_full 0.999
_diffrn_measured_fraction_theta_max 0.999
_diffrn_measurement_device_type 'Bruker APEX-II CCD'
_diffrn_measurement_method '\f and \w scans'
_diffrn_radiation_type MoK\a
_diffrn_radiation_wavelength 0.71073
_diffrn_reflns_av_R_equivalents 0.0335
_diffrn_reflns_av_unetI/netI 0.0171
_diffrn_reflns_Laue_measured_fraction_full 0.999
_diffrn_reflns_Laue_measured_fraction_max 0.999
_diffrn_reflns_limit_h_max 21
_diffrn_reflns_limit_h_min -21
_diffrn_reflns_limit_k_max 17
_diffrn_reflns_limit_k_min -17
_diffrn_reflns_limit_l_max 19
_diffrn_reflns_limit_l_min -19
_diffrn_reflns_number 40473
_diffrn_reflns_point_group_measured_fraction_full 0.999
_diffrn_reflns_point_group_measured_fraction_max 0.999
_diffrn_reflns_theta_full 24.712
_diffrn_reflns_theta_max 24.712
_diffrn_reflns_theta_min 2.150
_diffrn_source 'fine-focus sealed tube'
_exptl_absorpt_coefficient_mu 0.517
_exptl_absorpt_correction_T_max 0.8992
_exptl_absorpt_correction_T_min 0.8691
_exptl_absorpt_correction_type empirical
_exptl_crystal_colour red
_exptl_crystal_density_diffrn 1.321
_exptl_crystal_description needle
_exptl_crystal_F_000 1840
_exptl_crystal_size_max 0.280
_exptl_crystal_size_mid 0.250
_exptl_crystal_size_min 0.210
_platon_squeeze_details
;
;
_refine_diff_density_max 1.510
_refine_diff_density_min -0.860
_refine_diff_density_rms 0.075
_refine_ls_extinction_method none
_refine_ls_goodness_of_fit_ref 1.109
_refine_ls_hydrogen_treatment mixed
_refine_ls_matrix_type full
_refine_ls_number_parameters 295
_refine_ls_number_reflns 4001
_refine_ls_number_restraints 1
_refine_ls_restrained_S_all 1.111
_refine_ls_R_factor_all 0.0347
_refine_ls_R_factor_gt 0.0317
_refine_ls_shift/su_max 0.002
_refine_ls_shift/su_mean 0.000
_refine_ls_structure_factor_coef Fsqd
_refine_ls_weighting_details 'w=1/[\s^2^(Fo^2^)+(0.0329P)^2^+7.1949P] where P=(Fo^2^+2Fc^2^)/3'
_refine_ls_weighting_scheme calc
_refine_ls_wR_factor_gt 0.0799
_refine_ls_wR_factor_ref 0.0814
_reflns_Friedel_coverage 0.000
_reflns_number_gt 3692
_reflns_number_total 4001
_reflns_threshold_expression 'I > 2\s(I)'
_cod_data_source_file 1.cif
_cod_data_source_block compound1
_cod_database_code 4514103
_shelx_shelxl_version_number 2014/7
_shelx_space_group_comment
;
The symmetry employed for this shelxl refinement is uniquely defined
by the following loop, which should always be used as a source of
symmetry information in preference to the above space-group names.
They are only intended as comments.
;
_shelx_estimated_absorpt_t_min 0.869
_shelx_estimated_absorpt_t_max 0.899
_exptl_absorpt_special_details SADABS
_platon_squeeze_void_probe_radius 1.20

loop_
_space_group_symop_operation_xyz
'x, y, z'
'-x+1/2, -y, z+1/2'
'x+1/2, -y+1/2, -z+1/2'
'-x, y+1/2, -z'
'-x, -y, -z'
'x-1/2, y, -z-1/2'
'-x-1/2, y-1/2, z-1/2'
'x, -y-1/2, z'

loop_
_atom_site_label
_atom_site_type_symbol
_atom_site_fract_x
_atom_site_fract_y
_atom_site_fract_z
_atom_site_U_iso_or_equiv
_atom_site_adp_type
_atom_site_occupancy
_atom_site_site_symmetry_order
_atom_site_calc_flag
_atom_site_refinement_flags_posn
_atom_site_refinement_flags_adp
_atom_site_refinement_flags_occupancy
Ru1 Ru 0.81687(2) 0.2500 0.41190(2) 0.01494(10) Uani 1 2 d DS T P
P1 P 0.80043(3) 0.09542(4) 0.42030(4) 0.01504(14) Uani 1 1 d . . .
C5 C 0.83452(19) 0.2500 0.6032(2) 0.0192(7) Uani 1 2 d S T P
N3 N 0.93393(15) 0.2500 0.38213(19) 0.0209(6) Uani 1 2 d S T P
N2 N 0.87015(15) 0.2500 0.52929(18) 0.0179(6) Uani 1 2 d S T P
C8 C 0.94171(18) 0.2500 0.5298(2) 0.0171(7) Uani 1 2 d S T P
C21 C 0.70587(12) 0.06016(17) 0.41553(14) 0.0182(5) Uani 1 1 d . . .
C15 C 0.84428(12) 0.02939(15) 0.34000(15) 0.0177(5) Uani 1 1 d . . .
C9 C 0.97829(19) 0.2500 0.4482(2) 0.0210(7) Uani 1 2 d S T P
C27 C 0.83307(13) 0.04477(16) 0.51617(15) 0.0187(5) Uani 1 1 d . . .
C6 C 0.9476(2) 0.2500 0.6778(2) 0.0267(8) Uani 1 2 d S T P
H6 H 0.9743 0.2500 0.7279 0.032 Uiso 1 2 calc R U P
C4 C 0.87216(19) 0.2500 0.6792(2) 0.0193(7) Uani 1 2 d S T P
C26 C 0.68467(13) -0.01663(17) 0.37547(17) 0.0240(6) Uani 1 1 d . . .
H26 H 0.7193 -0.0518 0.3472 0.029 Uiso 1 1 calc R U .
C7 C 0.9819(2) 0.2500 0.6039(2) 0.0265(8) Uani 1 2 d S T P
H7 H 1.0331 0.2500 0.6019 0.032 Uiso 1 2 calc R U P
C29 C 0.93399(15) 0.01038(18) 0.60504(16) 0.0281(6) Uani 1 1 d . . .
H29 H 0.9845 0.0093 0.6144 0.034 Uiso 1 1 calc R U .
C32 C 0.78671(16) 0.0140(2) 0.57752(17) 0.0308(6) Uani 1 1 d . . .
H32 H 0.7360 0.0150 0.5689 0.037 Uiso 1 1 calc R U .
C22 C 0.65430(14) 0.11052(18) 0.45755(18) 0.0289(6) Uani 1 1 d . . .
H22 H 0.6685 0.1628 0.4861 0.035 Uiso 1 1 calc R U .
C28 C 0.90718(14) 0.04228(16) 0.53070(16) 0.0213(5) Uani 1 1 d . . .
H28 H 0.9396 0.0626 0.4893 0.026 Uiso 1 1 calc R U .
C31 C 0.81467(18) -0.0180(2) 0.65102(19) 0.0422(8) Uani 1 1 d . . .
H31 H 0.7828 -0.0392 0.6925 0.051 Uiso 1 1 calc R U .
C30 C 0.88784(17) -0.0196(2) 0.66514(18) 0.0376(7) Uani 1 1 d . . .
H30 H 0.9062 -0.0414 0.7161 0.045 Uiso 1 1 calc R U .
N1 N 0.76119(16) 0.2500 0.59942(18) 0.0213(6) Uani 1 2 d S T P
O1 O 0.72760(17) 0.2500 0.25873(18) 0.0386(7) Uani 1 2 d S T P
C13 C 0.9633(2) 0.2500 0.3075(2) 0.0235(8) Uani 1 2 d S T P
H13 H 0.9322 0.2500 0.2609 0.028 Uiso 1 2 calc R U P
C3 C 0.8310(2) 0.2500 0.7525(2) 0.0259(8) Uani 1 2 d S T P
H3 H 0.8543 0.2500 0.8049 0.031 Uiso 1 2 calc R U P
C24 C 0.56234(14) 0.0076(2) 0.41728(17) 0.0311(6) Uani 1 1 d . . .
H24 H 0.5133 -0.0106 0.4178 0.037 Uiso 1 1 calc R U .
C10 C 1.0527(2) 0.2500 0.4390(3) 0.0286(8) Uani 1 2 d S T P
H10 H 1.0828 0.2500 0.4865 0.034 Uiso 1 2 calc R U P
C16 C 0.86267(13) -0.05988(17) 0.35141(16) 0.0221(5) Uani 1 1 d . . .
H16 H 0.8546 -0.0876 0.4034 0.027 Uiso 1 1 calc R U .
C14 C 0.7647(2) 0.2500 0.3148(2) 0.0236(8) Uani 1 2 d S T P
C11 C 1.0831(2) 0.2500 0.3613(3) 0.0328(9) Uani 1 2 d S T P
H11 H 1.1340 0.2500 0.3544 0.039 Uiso 1 2 calc R U P
C25 C 0.61272(15) -0.0425(2) 0.37647(18) 0.0311(6) Uani 1 1 d . . .
H25 H 0.5984 -0.0953 0.3487 0.037 Uiso 1 1 calc R U .
C23 C 0.58283(15) 0.0849(2) 0.45789(19) 0.0338(7) Uani 1 1 d . . .
H23 H 0.5478 0.1200 0.4857 0.041 Uiso 1 1 calc R U .
C12 C 1.0376(2) 0.2500 0.2934(3) 0.0329(9) Uani 1 2 d S T P
H12 H 1.0564 0.2500 0.2388 0.039 Uiso 1 2 calc R U P
C20 C 0.85740(15) 0.06765(17) 0.26359(16) 0.0274(6) Uani 1 1 d . . .
H20 H 0.8455 0.1283 0.2550 0.033 Uiso 1 1 calc R U .
C1 C 0.7256(2) 0.2500 0.6704(2) 0.0272(8) Uani 1 2 d S T P
H1 H 0.6744 0.2500 0.6683 0.033 Uiso 1 2 calc R U P
C18 C 0.90548(14) -0.06892(19) 0.21086(18) 0.0300(6) Uani 1 1 d . . .
H18 H 0.9263 -0.1024 0.1672 0.036 Uiso 1 1 calc R U .
C17 C 0.89278(13) -0.10797(17) 0.28666(17) 0.0258(6) Uani 1 1 d . . .
H17 H 0.9048 -0.1687 0.2947 0.031 Uiso 1 1 calc R U .
C19 C 0.88776(16) 0.0190(2) 0.19905(18) 0.0345(7) Uani 1 1 d . . .
H19 H 0.8962 0.0464 0.1470 0.041 Uiso 1 1 calc R U .
C2 C 0.7585(2) 0.2500 0.7480(2) 0.0304(9) Uani 1 2 d S T P
H2 H 0.7301 0.2500 0.7969 0.036 Uiso 1 2 calc R U P
Cl1 Cl 1.00247(5) 0.2500 0.88779(6) 0.0264(2) Uani 1 2 d S T P
H1A H 0.7467(15) 0.2500 0.448(3) 0.056(15) Uiso 1 2 d DS . P

loop_
_atom_site_aniso_label
_atom_site_aniso_U_11
_atom_site_aniso_U_22
_atom_site_aniso_U_33
_atom_site_aniso_U_23
_atom_site_aniso_U_13
_atom_site_aniso_U_12
Ru1 0.01641(15) 0.01298(15) 0.01542(15) 0.000 -0.00327(10) 0.000
P1 0.0151(3) 0.0133(3) 0.0167(3) -0.0013(2) 0.0001(2) -0.0007(2)
C5 0.0255(18) 0.0101(16) 0.0221(18) 0.000 0.0040(15) 0.000
N3 0.0191(15) 0.0188(15) 0.0247(16) 0.000 0.0030(12) 0.000
N2 0.0204(15) 0.0134(14) 0.0197(15) 0.000 -0.0002(12) 0.000
C8 0.0169(17) 0.0129(16) 0.0214(18) 0.000 -0.0014(14) 0.000
C21 0.0156(12) 0.0211(13) 0.0178(12) 0.0017(10) 0.0003(9) -0.0027(10)
C15 0.0149(11) 0.0173(12) 0.0208(12) -0.0053(10) 0.0000(9) -0.0018(9)
C9 0.0203(18) 0.0177(17) 0.0248(19) 0.000 0.0008(15) 0.000
C27 0.0245(13) 0.0128(11) 0.0190(12) -0.0022(10) -0.0006(10) 0.0005(10)
C6 0.029(2) 0.029(2) 0.0223(19) 0.000 -0.0062(16) 0.000
C4 0.0239(18) 0.0155(17) 0.0184(18) 0.000 -0.0026(14) 0.000
C26 0.0211(13) 0.0231(13) 0.0279(14) -0.0053(11) 0.0032(11) -0.0018(10)
C7 0.0188(18) 0.032(2) 0.028(2) 0.000 -0.0064(15) 0.000
C29 0.0300(14) 0.0251(14) 0.0291(15) -0.0041(12) -0.0072(12) 0.0085(11)
C32 0.0299(14) 0.0364(16) 0.0262(15) 0.0066(12) 0.0034(11) -0.0017(12)
C22 0.0218(13) 0.0269(14) 0.0380(16) -0.0098(12) 0.0071(12) -0.0062(11)
C28 0.0245(13) 0.0163(12) 0.0231(13) -0.0022(10) -0.0002(10) 0.0002(10)
C31 0.0469(19) 0.053(2) 0.0263(16) 0.0152(15) 0.0076(13) 0.0001(15)
C30 0.0511(19) 0.0398(17) 0.0218(14) 0.0039(13) -0.0046(13) 0.0142(14)
N1 0.0210(15) 0.0195(15) 0.0236(16) 0.000 -0.0008(12) 0.000
O1 0.0450(18) 0.0430(17) 0.0278(16) 0.000 -0.0160(14) 0.000
C13 0.028(2) 0.0226(19) 0.0204(18) 0.000 0.0036(15) 0.000
C3 0.038(2) 0.0197(18) 0.0202(19) 0.000 -0.0024(16) 0.000
C24 0.0184(13) 0.0425(17) 0.0325(15) -0.0041(13) 0.0017(11) -0.0103(12)
C10 0.0216(19) 0.031(2) 0.033(2) 0.000 0.0022(16) 0.000
C16 0.0206(13) 0.0221(13) 0.0236(13) -0.0021(11) -0.0036(10) 0.0019(10)
C14 0.0247(19) 0.0197(18) 0.026(2) 0.000 -0.0001(16) 0.000
C11 0.0178(19) 0.039(2) 0.041(2) 0.000 0.0078(17) 0.000
C25 0.0275(14) 0.0321(15) 0.0338(15) -0.0113(13) 0.0009(12) -0.0110(12)
C23 0.0224(14) 0.0363(16) 0.0429(17) -0.0089(14) 0.0110(12) -0.0037(12)
C12 0.037(2) 0.033(2) 0.028(2) 0.000 0.0129(18) 0.000
C20 0.0341(15) 0.0181(13) 0.0301(15) -0.0017(11) 0.0096(12) 0.0007(11)
C1 0.027(2) 0.027(2) 0.027(2) 0.000 0.0082(16) 0.000
C18 0.0272(14) 0.0299(15) 0.0330(15) -0.0131(13) 0.0076(12) 0.0005(12)
C17 0.0211(13) 0.0186(13) 0.0378(15) -0.0083(12) -0.0067(11) 0.0054(10)
C19 0.0460(17) 0.0306(16) 0.0269(15) -0.0025(12) 0.0136(13) -0.0014(13)
C2 0.035(2) 0.030(2) 0.026(2) 0.000 0.0103(17) 0.000
Cl1 0.0321(5) 0.0206(4) 0.0265(5) 0.000 -0.0015(4) 0.000

loop_
_atom_type_symbol
_atom_type_description
_atom_type_scat_dispersion_real
_atom_type_scat_dispersion_imag
_atom_type_scat_source
C C 0.0033 0.0016 'International Tables Vol C Tables 4.2.6.8 and 6.1.1.4'
N N 0.0061 0.0033 'International Tables Vol C Tables 4.2.6.8 and 6.1.1.4'
O O 0.0106 0.0060 'International Tables Vol C Tables 4.2.6.8 and 6.1.1.4'
P P 0.1023 0.0942 'International Tables Vol C Tables 4.2.6.8 and 6.1.1.4'
Cl Cl 0.1484 0.1585 'International Tables Vol C Tables 4.2.6.8 and 6.1.1.4'
Ru Ru -1.2594 0.8363 'International Tables Vol C Tables 4.2.6.8 and 6.1.1.4'
H H 0.0000 0.0000 'International Tables Vol C Tables 4.2.6.8 and 6.1.1.4'

loop_
_geom_angle_atom_site_label_1
_geom_angle_atom_site_label_2
_geom_angle_atom_site_label_3
_geom_angle
_geom_angle_site_symmetry_1
_geom_angle_site_symmetry_3
C14 Ru1 N2 175.89(14) . .
C14 Ru1 N3 109.12(14) . .
N2 Ru1 N3 75.00(11) . .
C14 Ru1 P1 88.92(2) . 8_565
N2 Ru1 P1 90.494(19) . 8_565
N3 Ru1 P1 98.002(16) . 8_565
C14 Ru1 P1 88.92(2) . .
N2 Ru1 P1 90.495(19) . .
N3 Ru1 P1 98.002(16) . .
P1 Ru1 P1 163.67(3) 8_565 .
C14 Ru1 H1A 83(2) . .
N2 Ru1 H1A 93(2) . .
N3 Ru1 H1A 168(2) . .
P1 Ru1 H1A 81.833(16) 8_565 .
P1 Ru1 H1A 81.833(18) . .
C15 P1 C27 103.20(11) . .
C15 P1 C21 103.81(11) . .
C27 P1 C21 103.38(11) . .
C15 P1 Ru1 116.08(8) . .
C27 P1 Ru1 114.72(8) . .
C21 P1 Ru1 114.08(8) . .
N1 C5 N2 116.4(3) . .
N1 C5 C4 122.2(3) . .
N2 C5 C4 121.5(3) . .
C13 N3 C9 118.1(3) . .
C13 N3 Ru1 126.8(2) . .
C9 N3 Ru1 115.1(2) . .
C8 N2 C5 118.5(3) . .
C8 N2 Ru1 117.9(2) . .
C5 N2 Ru1 123.6(2) . .
N2 C8 C7 122.3(3) . .
N2 C8 C9 116.8(3) . .
C7 C8 C9 120.9(3) . .
C26 C21 C22 119.1(2) . .
C26 C21 P1 122.26(19) . .
C22 C21 P1 118.53(19) . .
C20 C15 C16 118.3(2) . .
C20 C15 P1 119.11(19) . .
C16 C15 P1 122.52(19) . .
N3 C9 C10 121.4(3) . .
N3 C9 C8 115.2(3) . .
C10 C9 C8 123.4(3) . .
C32 C27 C28 118.7(2) . .
C32 C27 P1 122.5(2) . .
C28 C27 P1 118.67(19) . .
C7 C6 C4 119.0(3) . .
C7 C6 H6 120.5 . .
C4 C6 H6 120.5 . .
C6 C4 C3 123.7(3) . .
C6 C4 C5 118.7(3) . .
C3 C4 C5 117.6(3) . .
C21 C26 C25 120.1(2) . .
C21 C26 H26 119.9 . .
C25 C26 H26 119.9 . .
C6 C7 C8 120.0(3) . .
C6 C7 H7 120.0 . .
C8 C7 H7 120.0 . .
C30 C29 C28 120.3(3) . .
C30 C29 H29 119.9 . .
C28 C29 H29 119.9 . .
C31 C32 C27 119.8(3) . .
C31 C32 H32 120.1 . .
C27 C32 H32 120.1 . .
C23 C22 C21 120.5(3) . .
C23 C22 H22 119.7 . .
C21 C22 H22 119.7 . .
C29 C28 C27 120.6(2) . .
C29 C28 H28 119.7 . .
C27 C28 H28 119.7 . .
C30 C31 C32 121.2(3) . .
C30 C31 H31 119.4 . .
C32 C31 H31 119.4 . .
C29 C30 C31 119.5(3) . .
C29 C30 H30 120.3 . .
C31 C30 H30 120.3 . .
C1 N1 C5 117.3(3) . .
N3 C13 C12 123.7(4) . .
N3 C13 H13 118.2 . .
C12 C13 H13 118.2 . .
C2 C3 C4 119.6(3) . .
C2 C3 H3 120.2 . .
C4 C3 H3 120.2 . .
C25 C24 C23 120.1(2) . .
C25 C24 H24 119.9 . .
C23 C24 H24 119.9 . .
C11 C10 C9 120.3(4) . .
C11 C10 H10 119.8 . .
C9 C10 H10 119.8 . .
C17 C16 C15 119.9(2) . .
C17 C16 H16 120.0 . .
C15 C16 H16 120.0 . .
O1 C14 Ru1 174.4(3) . .
C10 C11 C12 118.2(4) . .
C10 C11 H11 120.9 . .
C12 C11 H11 120.9 . .
C24 C25 C26 120.4(3) . .
C24 C25 H25 119.8 . .
C26 C25 H25 119.8 . .
C22 C23 C24 119.6(3) . .
C22 C23 H23 120.2 . .
C24 C23 H23 120.2 . .
C11 C12 C13 118.2(4) . .
C11 C12 H12 120.9 . .
C13 C12 H12 120.9 . .
C15 C20 C19 121.4(2) . .
C15 C20 H20 119.3 . .
C19 C20 H20 119.3 . .
N1 C1 C2 124.2(4) . .
N1 C1 H1 117.9 . .
C2 C1 H1 117.9 . .
C19 C18 C17 119.5(3) . .
C19 C18 H18 120.3 . .
C17 C18 H18 120.3 . .
C18 C17 C16 121.1(2) . .
C18 C17 H17 119.5 . .
C16 C17 H17 119.5 . .
C18 C19 C20 119.8(3) . .
C18 C19 H19 120.1 . .
C20 C19 H19 120.1 . .
C3 C2 C1 119.0(4) . .
C3 C2 H2 120.5 . .
C1 C2 H2 120.5 . .

loop_
_geom_bond_atom_site_label_1
_geom_bond_atom_site_label_2
_geom_bond_distance
_geom_bond_site_symmetry_2
Ru1 C14 1.845(4) .
Ru1 N2 2.140(3) .
Ru1 N3 2.224(3) .
Ru1 P1 2.3497(6) 8_565
Ru1 P1 2.3497(6) .
Ru1 H1A 1.429(19) .
P1 C15 1.826(2) .
P1 C27 1.830(2) .
P1 C21 1.834(2) .
C5 N1 1.361(5) .
C5 N2 1.366(4) .
C5 C4 1.413(5) .
N3 C13 1.325(5) .
N3 C9 1.349(5) .
N2 C8 1.327(4) .
C8 C7 1.411(5) .
C8 C9 1.484(5) .
C21 C26 1.382(4) .
C21 C22 1.397(4) .
C15 C20 1.385(4) .
C15 C16 1.398(3) .
C9 C10 1.389(5) .
C27 C32 1.392(4) .
C27 C28 1.395(3) .
C6 C7 1.354(5) .
C6 C4 1.399(5) .
C6 H6 0.9500 .
C4 C3 1.410(5) .
C26 C25 1.391(4) .
C26 H26 0.9500 .
C7 H7 0.9500 .
C29 C30 1.372(4) .
C29 C28 1.387(4) .
C29 H29 0.9500 .
C32 C31 1.383(4) .
C32 H32 0.9500 .
C22 C23 1.381(4) .
C22 H22 0.9500 .
C28 H28 0.9500 .
C31 C30 1.376(4) .
C31 H31 0.9500 .
C30 H30 0.9500 .
N1 C1 1.323(5) .
O1 C14 1.138(5) .
C13 C12 1.396(5) .
C13 H13 0.9500 .
C3 C2 1.348(6) .
C3 H3 0.9500 .
C24 C25 1.370(4) .
C24 C23 1.390(4) .
C24 H24 0.9500 .
C10 C11 1.378(6) .
C10 H10 0.9500 .
C16 C17 1.390(4) .
C16 H16 0.9500 .
C11 C12 1.385(6) .
C11 H11 0.9500 .
C25 H25 0.9500 .
C23 H23 0.9500 .
C12 H12 0.9500 .
C20 C19 1.394(4) .
C20 H20 0.9500 .
C1 C2 1.395(6) .
C1 H1 0.9500 .
C18 C19 1.376(4) .
C18 C17 1.379(4) .
C18 H18 0.9500 .
C17 H17 0.9500 .
C19 H19 0.9500 .
C2 H2 0.9500 .

loop_
_geom_torsion_atom_site_label_1
_geom_torsion_atom_site_label_2
_geom_torsion_atom_site_label_3
_geom_torsion_atom_site_label_4
_geom_torsion
N1 C5 N2 C8 180.000(1)
C4 C5 N2 C8 0.000(1)
N1 C5 N2 Ru1 0.000(1)
C4 C5 N2 Ru1 180.000(1)
C5 N2 C8 C7 0.000(1)
Ru1 N2 C8 C7 180.000(0)
C5 N2 C8 C9 180.000(0)
Ru1 N2 C8 C9 0.000(1)
C15 P1 C21 C26 16.1(2)
C27 P1 C21 C26 -91.4(2)
Ru1 P1 C21 C26 143.40(19)
C15 P1 C21 C22 -167.2(2)
C27 P1 C21 C22 85.3(2)
Ru1 P1 C21 C22 -40.0(2)
C27 P1 C15 C20 -153.3(2)
C21 P1 C15 C20 99.1(2)
Ru1 P1 C15 C20 -26.9(2)
C27 P1 C15 C16 29.4(2)
C21 P1 C15 C16 -78.2(2)
Ru1 P1 C15 C16 155.77(17)
C13 N3 C9 C10 0.000(1)
Ru1 N3 C9 C10 180.000(0)
C13 N3 C9 C8 180.000(0)
Ru1 N3 C9 C8 0.000(0)
N2 C8 C9 N3 0.000(1)
C7 C8 C9 N3 180.000(0)
N2 C8 C9 C10 180.000(1)
C7 C8 C9 C10 0.000(1)
C15 P1 C27 C32 -125.6(2)
C21 P1 C27 C32 -17.7(2)
Ru1 P1 C27 C32 107.1(2)
C15 P1 C27 C28 58.7(2)
C21 P1 C27 C28 166.68(19)
Ru1 P1 C27 C28 -68.5(2)
C7 C6 C4 C3 180.000(1)
C7 C6 C4 C5 0.000(1)
N1 C5 C4 C6 180.000(1)
N2 C5 C4 C6 0.000(1)
N1 C5 C4 C3 0.000(1)
N2 C5 C4 C3 180.000(1)
C22 C21 C26 C25 0.7(4)
P1 C21 C26 C25 177.3(2)
C4 C6 C7 C8 0.000(1)
N2 C8 C7 C6 0.000(1)
C9 C8 C7 C6 180.000(1)
C28 C27 C32 C31 0.1(4)
P1 C27 C32 C31 -175.5(2)
C26 C21 C22 C23 -1.2(4)
P1 C21 C22 C23 -177.9(2)
C30 C29 C28 C27 0.3(4)
C32 C27 C28 C29 -0.4(4)
P1 C27 C28 C29 175.34(19)
C27 C32 C31 C30 0.4(5)
C28 C29 C30 C31 0.1(4)
C32 C31 C30 C29 -0.5(5)
N2 C5 N1 C1 180.000(1)
C4 C5 N1 C1 0.000(1)
C9 N3 C13 C12 0.000(1)
Ru1 N3 C13 C12 180.000(0)
C6 C4 C3 C2 180.000(1)
C5 C4 C3 C2 0.000(1)
N3 C9 C10 C11 0.000(1)
C8 C9 C10 C11 180.000(1)
C20 C15 C16 C17 -0.5(4)
P1 C15 C16 C17 176.86(18)
C9 C10 C11 C12 0.000(1)
C23 C24 C25 C26 0.2(5)
C21 C26 C25 C24 -0.2(4)
C21 C22 C23 C24 1.2(5)
C25 C24 C23 C22 -0.6(5)
C10 C11 C12 C13 0.000(1)
N3 C13 C12 C11 0.000(1)
C16 C15 C20 C19 0.4(4)
P1 C15 C20 C19 -177.1(2)
C5 N1 C1 C2 0.000(1)
C19 C18 C17 C16 -0.3(4)
C15 C16 C17 C18 0.5(4)
C17 C18 C19 C20 0.1(4)
C15 C20 C19 C18 -0.2(4)
C4 C3 C2 C1 0.000(1)
N1 C1 C2 C3 0.000(1)

loop_
_platon_squeeze_void_nr
_platon_squeeze_void_average_x
_platon_squeeze_void_average_y
_platon_squeeze_void_average_z
_platon_squeeze_void_volume
_platon_squeeze_void_count_electrons
_platon_squeeze_void_content
1 0.824 0.250 0.039 153 36 ' '
2 0.324 0.250 0.461 153 36 ' '
3 0.676 0.750 0.539 154 36 ' '
4 0.175 0.750 0.961 153 36 ' '
